data_4080885
loop_
_publ_author_name
'Unruangsri, Junjuda'
'Morgan, Hannah'
'Schwarz, Andrew D.'
'Schofield, A. Daniel'
'Mountford, Philip'

_publ_section_title
;
 Synthesis and Reactivity of Titanium Hydrazido Complexes Supported by
 Diamido-Ether Ligands
;
_journal_issue 10
_journal_name_full Organometallics
_journal_page_first 3091
_journal_paper_doi 10.1021/om400311w
_journal_volume 32
_journal_year 2013
_chemical_formula_moiety 'C40 H58 N6 O1 S1 Si2 Ti1, 2 (C6 H6)'
_chemical_formula_sum 'C52 H70 N6 O S Si2 Ti'
_chemical_formula_weight 931.30
_chemical_name_systematic
;
Ti (N2O)(NNPh2){N(NPh2)C(NAr)S}(py)
;
_space_group_IT_number 61
_symmetry_cell_setting orthorhombic
_symmetry_space_group_name_Hall '-P 2ac 2ab'
_symmetry_space_group_name_H-M 'P b c a'
_atom_sites_solution_hydrogens geom
_atom_sites_solution_primary direct
_atom_sites_solution_secondary difmap
_cell_angle_alpha 90
_cell_angle_beta 90
_cell_angle_gamma 90
_cell_formula_units_Z 16
_cell_length_a 19.8316(2)
_cell_length_b 22.3574(2)
_cell_length_c 47.3876(7)
_cell_measurement_reflns_used 23171
_cell_measurement_temperature 150
_cell_measurement_theta_max 76.5318
_cell_measurement_theta_min 3.1187
_cell_volume 21010.9(4)
_computing_cell_refinement 'CrysAlis, (Oxford Diffraction, 2002)'
_computing_data_collection 'Gemini, (Oxford Diffraction, 2006)'
_computing_data_reduction 'CrysAlis, (Oxford Diffraction, 2002)'
_computing_molecular_graphics 'CAMERON (Watkin et al., 1996)'
_computing_publication_material 'CRYSTALS (Betteridge et al., 2003)'
_computing_structure_refinement 'CRYSTALS (Betteridge et al., 2003)'
_computing_structure_solution 'Superflip (Palatinus & Chapuis, 2007)'
_diffrn_ambient_temperature 150
_diffrn_measured_fraction_theta_full 0.996
_diffrn_measured_fraction_theta_max 0.985
_diffrn_measurement_device Area
_diffrn_measurement_device_type 'Oxford Diffraction Gemini'
_diffrn_measurement_method \w
_diffrn_radiation_monochromator graphite
_diffrn_radiation_type 'Cu K\a'
_diffrn_radiation_wavelength 1.54184
_diffrn_reflns_av_R_equivalents 0.069
_diffrn_reflns_limit_h_max 24
_diffrn_reflns_limit_h_min -24
_diffrn_reflns_limit_k_max 28
_diffrn_reflns_limit_k_min -18
_diffrn_reflns_limit_l_max 56
_diffrn_reflns_limit_l_min -58
_diffrn_reflns_number 104672
_diffrn_reflns_theta_full 73.662
_diffrn_reflns_theta_max 76.732
_diffrn_reflns_theta_min 3.121
_diffrn_standards_number 0
_exptl_absorpt_coefficient_mu 2.503
_exptl_absorpt_correction_T_max 0.95
_exptl_absorpt_correction_T_min 0.95
_exptl_absorpt_correction_type multi-scan
_exptl_absorpt_process_details 'CrysAlis, (Oxford Diffraction, 2002)'
_exptl_crystal_colour red
_exptl_crystal_density_diffrn 1.178
_exptl_crystal_density_method 'not measured'
_exptl_crystal_description block
_exptl_crystal_F_000 7968
_exptl_crystal_size_max 0.200
_exptl_crystal_size_mid 0.020
_exptl_crystal_size_min 0.020
_refine_diff_density_max 0.75
_refine_diff_density_min -0.98
_refine_ls_extinction_method None
_refine_ls_goodness_of_fit_ref 0.9054
_refine_ls_hydrogen_treatment none
_refine_ls_matrix_type full
_refine_ls_number_parameters 1135
_refine_ls_number_reflns 14254
_refine_ls_number_restraints 210
_refine_ls_R_factor_all 0.1049
_refine_ls_R_factor_gt 0.0799
_refine_ls_shift/su_max 0.0011309
_refine_ls_shift/su_mean 0.0000361
_refine_ls_structure_factor_coef F
_refine_ls_weighting_details
;
 Method, part 1, Chebychev polynomial, (Watkin, 1994, Prince, 1982) 
 [weight] = 1.0/[A~0~*T~0~(x)+A~1~*T~1~(x) ... +A~n-1~]*T~n-1~(x)] 
 where A~i~ are the Chebychev coefficients listed below and x= Fcalc/Fmax 
 Method = Robust Weighting (Prince, 1982) 
 W = [weight] * [1-(deltaF/6*sigmaF)^2^]^2^ 
 A~i~ are: 
 14.7 1.75 10.0 2.93 -2.56 
;
_refine_ls_weighting_scheme calc
_refine_ls_wR_factor_all 0.0736
_refine_ls_wR_factor_gt 0.0666
_refine_ls_wR_factor_ref 0.0648
_reflns_limit_h_max 24
_reflns_limit_h_min 0
_reflns_limit_k_max 28
_reflns_limit_k_min 0
_reflns_limit_l_max 58
_reflns_limit_l_min 0
_reflns_number_gt 16011
_reflns_number_total 21805
_reflns_threshold_expression I>2.0\s(I)
_oxford_diffrn_Wilson_B_factor 2.08
_oxford_diffrn_Wilson_scale 2.79
_oxford_refine_ls_r_factor_ref 0.0734
_oxford_refine_ls_scale 0.6288(9)
_oxford_reflns_number_all 21805
_oxford_reflns_threshold_expression_ref I>3.0\s(I)
_cod_data_source_file om400311w_si_002.cif
_cod_data_source_block COMPOUND_20
_cod_depositor_comments
;
The following automatic conversions were performed:

'_atom_sites_solution_primary' value 'Direct' changed to 'direct'
according to /home/saulius/struct/CIF-dictionaries/cif_core.dic
dictionary named 'cif_core.dic' version 2.3.1 from 2005-06-27.

Automatic conversion script
Id: cif_fix_values 1891 2012-01-12 08:04:46Z andrius 
;
_cod_original_sg_symbol_H-M 'P b c a '
_cod_original_formula_sum 'C52 H70 N6 O1 S1 Si2 Ti1'
_cod_database_code 4080885

loop_
_symmetry_equiv_pos_as_xyz
x,y,z
-x,-y,-z
x,-y+1/2,z+1/2
-x,y+1/2,-z+1/2
-x+1/2,-y,z+1/2
x+1/2,y,-z+1/2
x+1/2,-y+1/2,-z
-x+1/2,y+1/2,z

loop_
_atom_site_label
_atom_site_type_symbol
_atom_site_fract_x
_atom_site_fract_y
_atom_site_fract_z
_atom_site_U_iso_or_equiv
_atom_site_occupancy
_atom_site_adp_type
_atom_site_refinement_flags_posn
_atom_site_refinement_flags_adp
Ti1 Ti 0.18829(3) 0.55321(3) 0.299751(12) 0.0209 1.0000 Uani . U
Ti101 Ti 0.80377(3) 0.86372(3) 0.481621(12) 0.0195 1.0000 Uani . U
S1 S 0.30635(4) 0.52808(4) 0.30467(2) 0.0290 1.0000 Uani . U
S101 S 0.73066(4) 0.87501(4) 0.441144(18) 0.0270 1.0000 Uani . U
O1 O 0.08502(12) 0.51894(12) 0.28954(5) 0.0318 1.0000 Uani . .
O101 O 0.85173(12) 0.91195(11) 0.51764(5) 0.0284 1.0000 Uani . .
N1 N 0.20612(14) 0.46289(12) 0.29860(6) 0.0232 1.0000 Uani . U
N2 N 0.16600(15) 0.41171(13) 0.29438(6) 0.0261 1.0000 Uani . .
N3 N 0.30504(15) 0.40449(13) 0.30349(6) 0.0273 1.0000 Uani . .
N4 N 0.17183(16) 0.58063(13) 0.26122(6) 0.0281 1.0000 Uani . .
N5 N 0.13655(14) 0.56582(13) 0.33445(6) 0.0260 1.0000 Uani . .
N6 N 0.22771(15) 0.64782(12) 0.30810(6) 0.0255 1.0000 Uani . .
N101 N 0.78774(14) 0.95112(12) 0.47079(6) 0.0222 1.0000 Uani . U
N102 N 0.81176(15) 1.00683(12) 0.48036(6) 0.0244 1.0000 Uani . .
N103 N 0.72160(15) 0.99772(12) 0.43567(6) 0.0253 1.0000 Uani . .
N104 N 0.74614(15) 0.84503(13) 0.51394(6) 0.0261 1.0000 Uani . .
N105 N 0.90087(15) 0.85071(13) 0.47598(6) 0.0273 1.0000 Uani . .
N106 N 0.79495(14) 0.76566(14) 0.46915(6) 0.0267 1.0000 Uani . .
Si1 Si 0.22648(6) 0.61201(5) 0.23583(2) 0.0359 1.0000 Uani . .
Si2 Si 0.16527(5) 0.58784(5) 0.36796(2) 0.0314 1.0000 Uani . .
Si101 Si 0.66481(5) 0.81363(4) 0.51448(2) 0.0304 1.0000 Uani . .
Si102 Si 0.94351(5) 0.82468(5) 0.44603(2) 0.0313 1.0000 Uani . .
C1 C 0.16710(18) 0.38453(16) 0.26788(7) 0.0283 1.0000 Uani . .
C2 C 0.1386(2) 0.32779(16) 0.26357(9) 0.0336 1.0000 Uani . .
C3 C 0.1415(2) 0.30066(19) 0.23742(10) 0.0452 1.0000 Uani . .
C4 C 0.1730(3) 0.3284(2) 0.21497(10) 0.0492 1.0000 Uani . .
C5 C 0.2022(2) 0.3835(2) 0.21906(9) 0.0473 1.0000 Uani . .
C6 C 0.1997(2) 0.41161(19) 0.24519(8) 0.0386 1.0000 Uani . .
C7 C 0.12304(18) 0.39583(16) 0.31683(8) 0.0273 1.0000 Uani . .
C8 C 0.1473(2) 0.39609(18) 0.34423(8) 0.0339 1.0000 Uani . .
C9 C 0.1050(2) 0.38005(19) 0.36656(9) 0.0424 1.0000 Uani . .
C10 C 0.0389(2) 0.3649(2) 0.36160(11) 0.0491 1.0000 Uani . .
C11 C 0.0141(2) 0.3651(2) 0.33453(11) 0.0473 1.0000 Uani . .
C12 C 0.05562(19) 0.38087(17) 0.31197(9) 0.0342 1.0000 Uani . .
C13 C 0.27343(17) 0.45433(15) 0.30226(7) 0.0242 1.0000 Uani . U
C14 C 0.37599(19) 0.40402(16) 0.30683(9) 0.0345 1.0000 Uani . .
C15 C 0.4165(2) 0.39020(18) 0.28325(10) 0.0435 1.0000 Uani . .
C16 C 0.4861(2) 0.3882(2) 0.28655(14) 0.0615 1.0000 Uani . .
C17 C 0.5156(2) 0.3992(2) 0.31233(15) 0.0686 1.0000 Uani . .
C18 C 0.4760(2) 0.4108(2) 0.33535(13) 0.0589 1.0000 Uani . .
C19 C 0.4056(2) 0.41356(18) 0.33338(10) 0.0407 1.0000 Uani . .
C20 C 0.3843(3) 0.3770(2) 0.25502(11) 0.0521 1.0000 Uani . .
C21 C 0.3872(3) 0.4324(3) 0.23609(13) 0.0669 1.0000 Uani . .
C22 C 0.4146(3) 0.3229(2) 0.24028(13) 0.0741 1.0000 Uani . .
C23 C 0.3621(2) 0.4241(2) 0.35925(9) 0.0466 1.0000 Uani . .
C24 C 0.3407(3) 0.3634(2) 0.37188(11) 0.0665 1.0000 Uani . .
C25 C 0.3941(3) 0.4640(2) 0.38154(11) 0.0599 1.0000 Uani . .
C26 C 0.0710(2) 0.5225(2) 0.25964(9) 0.0409 1.0000 Uani . .
C27 C 0.1033(2) 0.5776(2) 0.24927(9) 0.0426 1.0000 Uani . .
C28 C 0.0365(2) 0.5491(2) 0.30662(9) 0.0429 1.0000 Uani . .
C29 C 0.0645(2) 0.5479(2) 0.33553(9) 0.0409 1.0000 Uani . .
C30 C 0.2306(3) 0.5613(3) 0.20485(11) 0.0751 1.0000 Uani . .
C31 C 0.1936(3) 0.6859(3) 0.22442(13) 0.0740 1.0000 Uani . .
C32 C 0.3146(3) 0.6254(3) 0.24729(10) 0.0645 1.0000 Uani . .
C33 C 0.1180(3) 0.5468(3) 0.39557(10) 0.0657 1.0000 Uani . .
C34 C 0.1525(3) 0.6699(2) 0.37373(11) 0.0679 1.0000 Uani . .
C35 C 0.2554(3) 0.5711(3) 0.37474(10) 0.0625 1.0000 Uani . .
C36 C 0.1807(2) 0.69002(16) 0.30300(8) 0.0330 1.0000 Uani . .
C37 C 0.1929(2) 0.74972(18) 0.30556(9) 0.0377 1.0000 Uani . .
C38 C 0.2557(2) 0.76946(18) 0.31403(9) 0.0372 1.0000 Uani . .
C39 C 0.3043(2) 0.72680(17) 0.31991(9) 0.0348 1.0000 Uani . .
C40 C 0.28843(18) 0.66734(17) 0.31654(8) 0.0310 1.0000 Uani . .
C101 C 0.78163(18) 1.02959(15) 0.50494(7) 0.0249 1.0000 Uani . .
C102 C 0.8187(2) 1.06299(17) 0.52442(8) 0.0351 1.0000 Uani . .
C103 C 0.7887(3) 1.0821(2) 0.54904(9) 0.0474 1.0000 Uani . .
C104 C 0.7227(3) 1.0687(2) 0.55503(10) 0.0519 1.0000 Uani . .
C105 C 0.6855(2) 1.03558(17) 0.53590(9) 0.0410 1.0000 Uani . .
C106 C 0.7144(2) 1.01638(16) 0.51086(8) 0.0316 1.0000 Uani . .
C107 C 0.86143(17) 1.03589(16) 0.46410(7) 0.0256 1.0000 Uani . .
C108 C 0.90065(18) 1.00189(16) 0.44539(8) 0.0281 1.0000 Uani . .
C109 C 0.94788(19) 1.02979(18) 0.42819(8) 0.0340 1.0000 Uani . .
C110 C 0.95754(19) 1.09079(17) 0.42908(8) 0.0342 1.0000 Uani . .
C111 C 0.91942(19) 1.12397(17) 0.44766(8) 0.0332 1.0000 Uani . .
C112 C 0.87171(18) 1.09748(15) 0.46514(8) 0.0273 1.0000 Uani . .
C113 C 0.74527(16) 0.95235(15) 0.44825(7) 0.0228 1.0000 Uani . U
C114 C 0.68108(18) 0.98832(15) 0.41106(8) 0.0290 1.0000 Uani . .
C115 C 0.6109(2) 0.98437(18) 0.41352(9) 0.0365 1.0000 Uani . .
C116 C 0.5730(2) 0.9814(2) 0.38865(10) 0.0462 1.0000 Uani . .
C117 C 0.6033(2) 0.9817(2) 0.36249(10) 0.0460 1.0000 Uani . .
C118 C 0.6726(2) 0.98398(17) 0.36036(9) 0.0390 1.0000 Uani . .
C119 C 0.71285(19) 0.98665(16) 0.38456(8) 0.0307 1.0000 Uani . .
C120 C 0.5768(2) 0.9827(2) 0.44196(10) 0.0501 1.0000 Uani . .
C121 C 0.5242(3) 0.9326(3) 0.44413(13) 0.0761 1.0000 Uani . .
C122 C 0.5451(3) 1.0426(3) 0.44955(14) 0.0796 1.0000 Uani . .
C123 C 0.7892(2) 0.99017(18) 0.38251(8) 0.0345 1.0000 Uani . .
C124 C 0.8109(3) 1.0553(2) 0.38098(11) 0.0541 1.0000 Uani . .
C125 C 0.8193(2) 0.9537(2) 0.35843(9) 0.0476 1.0000 Uani . .
C126 C 0.8335(2) 0.88538(18) 0.54416(7) 0.0349 1.0000 Uani . .
C127 C 0.7597(2) 0.87361(18) 0.54151(7) 0.0338 1.0000 Uani . .
C128 C 0.9236(2) 0.9179(2) 0.51403(9) 0.0382 1.0000 Uani . .
C129 C 0.94617(19) 0.8610(2) 0.50027(9) 0.0410 1.0000 Uani . .
C130 C 0.6023(2) 0.8737(2) 0.52173(13) 0.0560 1.0000 Uani . .
C131 C 0.6613(3) 0.7564(3) 0.54329(11) 0.0583 1.0000 Uani . .
C132 C 0.6362(2) 0.7738(2) 0.48230(10) 0.0483 1.0000 Uani . .
C133 C 1.0252(2) 0.8657(2) 0.44235(11) 0.0473 1.0000 Uani . .
C134 C 0.9639(2) 0.74360(19) 0.45016(11) 0.0436 1.0000 Uani . .
C135 C 0.8965(2) 0.8384(2) 0.41270(9) 0.0407 1.0000 Uani . .
C136 C 0.8115(2) 0.72766(16) 0.49014(8) 0.0316 1.0000 Uani . .
C137 C 0.8116(2) 0.66570(18) 0.48691(9) 0.0396 1.0000 Uani . .
C138 C 0.7956(2) 0.64149(19) 0.46090(9) 0.0396 1.0000 Uani . .
C139 C 0.7802(2) 0.67990(18) 0.43929(9) 0.0371 1.0000 Uani . .
C140 C 0.77958(19) 0.74146(16) 0.44416(8) 0.0302 1.0000 Uani . .
C201 C 0.3953(3) 0.7150(3) 0.39385(12) 0.0637 1.0000 Uani . .
C202 C 0.4546(3) 0.7289(2) 0.40638(12) 0.0576 1.0000 Uani . .
C203 C 0.4561(3) 0.7668(2) 0.42872(12) 0.0605 1.0000 Uani . .
C204 C 0.3972(3) 0.7918(3) 0.43845(12) 0.0675 1.0000 Uani . .
C205 C 0.3376(3) 0.7789(3) 0.42626(16) 0.0740 1.0000 Uani . .
C206 C 0.3358(3) 0.7395(3) 0.40356(15) 0.0756 1.0000 Uani . .
C207 C 0.6982(4) 0.7179(3) 0.36099(14) 0.1166 1.0000 Uani D U
C208 C 0.7092(4) 0.7679(3) 0.34497(14) 0.1299 1.0000 Uani D U
C209 C 0.6843(4) 0.8216(3) 0.35284(12) 0.0970 1.0000 Uani D U
C210 C 0.6489(3) 0.8245(2) 0.37735(11) 0.0637 1.0000 Uani D U
C211 C 0.6362(2) 0.7749(2) 0.39381(10) 0.0545 1.0000 Uani D U
C212 C 0.6621(3) 0.7229(2) 0.38463(11) 0.0667 1.0000 Uani D U
C213 C 0.5080(3) 0.1922(4) 0.19563(15) 0.0968 1.0000 Uani D U
C214 C 0.5330(3) 0.1401(5) 0.20705(15) 0.1112 1.0000 Uani D U
C215 C 0.5238(3) 0.0872(4) 0.19343(18) 0.1123 1.0000 Uani D U
C216 C 0.4886(4) 0.0862(3) 0.16908(17) 0.1052 1.0000 Uani D U
C217 C 0.4647(4) 0.1373(3) 0.15799(14) 0.0991 1.0000 Uani D U
C218 C 0.4740(3) 0.1899(3) 0.17092(15) 0.0907 1.0000 Uani D U
C219 C 0.4385(4) 0.8136(4) 0.62691(18) 0.1358 1.0000 Uani D U
C220 C 0.4005(4) 0.8560(3) 0.63962(19) 0.1148 1.0000 Uani D U
C221 C 0.3993(4) 0.8579(3) 0.66850(19) 0.1188 1.0000 Uani D U
C222 C 0.4315(4) 0.8159(3) 0.68435(18) 0.1315 1.0000 Uani D U
C223 C 0.4646(4) 0.7703(3) 0.6719(2) 0.1310 1.0000 Uani D U
C224 C 0.4701(4) 0.7695(3) 0.6430(2) 0.1309 1.0000 Uani D U
H21 H 0.1174 0.3079 0.2789 0.0417 1.0000 Uiso R .
H31 H 0.1215 0.2624 0.2349 0.0555 1.0000 Uiso R .
H41 H 0.1744 0.3094 0.1970 0.0631 1.0000 Uiso R .
H51 H 0.2241 0.4026 0.2037 0.0572 1.0000 Uiso R .
H61 H 0.2204 0.4496 0.2477 0.0487 1.0000 Uiso R .
H81 H 0.1929 0.4066 0.3477 0.0407 1.0000 Uiso R .
H91 H 0.1219 0.3803 0.3853 0.0526 1.0000 Uiso R .
H101 H 0.0103 0.3543 0.3769 0.0598 1.0000 Uiso R .
H111 H -0.0315 0.3541 0.3312 0.0588 1.0000 Uiso R .
H121 H 0.0382 0.3816 0.2933 0.0424 1.0000 Uiso R .
H161 H 0.5136 0.3787 0.2708 0.0732 1.0000 Uiso R .
H171 H 0.5634 0.4001 0.3139 0.0828 1.0000 Uiso R .
H181 H 0.4967 0.4160 0.3533 0.0723 1.0000 Uiso R .
H201 H 0.3379 0.3686 0.2582 0.0632 1.0000 Uiso R .
H211 H 0.3671 0.4240 0.2183 0.0806 1.0000 Uiso R .
H212 H 0.3640 0.4645 0.2449 0.0806 1.0000 Uiso R .
H213 H 0.4332 0.4430 0.2334 0.0806 1.0000 Uiso R .
H221 H 0.3924 0.3168 0.2228 0.0860 1.0000 Uiso R .
H222 H 0.4612 0.3300 0.2370 0.0860 1.0000 Uiso R .
H223 H 0.4093 0.2884 0.2518 0.0860 1.0000 Uiso R .
H231 H 0.3219 0.4431 0.3531 0.0565 1.0000 Uiso R .
H241 H 0.3128 0.3688 0.3880 0.0812 1.0000 Uiso R .
H242 H 0.3806 0.3427 0.3772 0.0812 1.0000 Uiso R .
H243 H 0.3172 0.3408 0.3581 0.0812 1.0000 Uiso R .
H251 H 0.3642 0.4690 0.3970 0.0741 1.0000 Uiso R .
H252 H 0.4346 0.4458 0.3879 0.0741 1.0000 Uiso R .
H253 H 0.4041 0.5019 0.3735 0.0741 1.0000 Uiso R .
H261 H 0.0237 0.5242 0.2565 0.0512 1.0000 Uiso R .
H262 H 0.0891 0.4888 0.2501 0.0512 1.0000 Uiso R .
H271 H 0.0780 0.6114 0.2552 0.0526 1.0000 Uiso R .
H272 H 0.1058 0.5771 0.2292 0.0526 1.0000 Uiso R .
H281 H 0.0314 0.5893 0.3004 0.0547 1.0000 Uiso R .
H282 H -0.0060 0.5294 0.3060 0.0547 1.0000 Uiso R .
H291 H 0.0406 0.5748 0.3474 0.0481 1.0000 Uiso R .
H292 H 0.0610 0.5085 0.3429 0.0481 1.0000 Uiso R .
H301 H 0.2601 0.5779 0.1912 0.0935 1.0000 Uiso R .
H302 H 0.2471 0.5233 0.2106 0.0935 1.0000 Uiso R .
H303 H 0.1869 0.5567 0.1969 0.0935 1.0000 Uiso R .
H311 H 0.2230 0.7028 0.2107 0.0845 1.0000 Uiso R .
H312 H 0.1908 0.7119 0.2403 0.0845 1.0000 Uiso R .
H313 H 0.1501 0.6809 0.2164 0.0845 1.0000 Uiso R .
H321 H 0.3395 0.6422 0.2321 0.0762 1.0000 Uiso R .
H322 H 0.3155 0.6521 0.2629 0.0762 1.0000 Uiso R .
H323 H 0.3342 0.5883 0.2526 0.0762 1.0000 Uiso R .
H331 H 0.1334 0.5585 0.4137 0.0808 1.0000 Uiso R .
H332 H 0.0714 0.5560 0.3938 0.0808 1.0000 Uiso R .
H333 H 0.1244 0.5050 0.3932 0.0808 1.0000 Uiso R .
H351 H 0.2672 0.5842 0.3932 0.0727 1.0000 Uiso R .
H352 H 0.2827 0.5911 0.3612 0.0727 1.0000 Uiso R .
H353 H 0.2625 0.5292 0.3733 0.0727 1.0000 Uiso R .
H361 H 0.1368 0.6776 0.2975 0.0405 1.0000 Uiso R .
H371 H 0.1580 0.7776 0.3015 0.0468 1.0000 Uiso R .
H381 H 0.2650 0.8110 0.3157 0.0473 1.0000 Uiso R .
H391 H 0.3477 0.7384 0.3263 0.0433 1.0000 Uiso R .
H401 H 0.3223 0.6384 0.3204 0.0370 1.0000 Uiso R .
H1021 H 0.8642 1.0733 0.5205 0.0441 1.0000 Uiso R .
H1031 H 0.8140 1.1051 0.5622 0.0562 1.0000 Uiso R .
H1041 H 0.7033 1.0811 0.5724 0.0590 1.0000 Uiso R .
H1051 H 0.6395 1.0271 0.5397 0.0516 1.0000 Uiso R .
H1061 H 0.6888 0.9937 0.4977 0.0378 1.0000 Uiso R .
H1081 H 0.8951 0.9597 0.4448 0.0354 1.0000 Uiso R .
H1091 H 0.9737 1.0064 0.4154 0.0405 1.0000 Uiso R .
H1101 H 0.9897 1.1095 0.4172 0.0442 1.0000 Uiso R .
H1111 H 0.9257 1.1660 0.4485 0.0406 1.0000 Uiso R .
H1121 H 0.8463 1.1211 0.4780 0.0351 1.0000 Uiso R .
H1161 H 0.5252 0.9800 0.3899 0.0546 1.0000 Uiso R .
H1171 H 0.5764 0.9797 0.3459 0.0554 1.0000 Uiso R .
H1181 H 0.6937 0.9840 0.3423 0.0507 1.0000 Uiso R .
H1201 H 0.6107 0.9749 0.4556 0.0579 1.0000 Uiso R .
H1211 H 0.5040 0.9329 0.4623 0.0911 1.0000 Uiso R .
H1212 H 0.5455 0.8951 0.4410 0.0911 1.0000 Uiso R .
H1213 H 0.4904 0.9386 0.4302 0.0911 1.0000 Uiso R .
H1221 H 0.5246 1.0402 0.4676 0.0919 1.0000 Uiso R .
H1222 H 0.5787 1.0729 0.4497 0.0919 1.0000 Uiso R .
H1223 H 0.5119 1.0521 0.4358 0.0919 1.0000 Uiso R .
H1231 H 0.8067 0.9745 0.3996 0.0402 1.0000 Uiso R .
H1241 H 0.8587 1.0572 0.3798 0.0659 1.0000 Uiso R .
H1242 H 0.7962 1.0763 0.3973 0.0659 1.0000 Uiso R .
H1243 H 0.7916 1.0729 0.3646 0.0659 1.0000 Uiso R .
H1251 H 0.8670 0.9577 0.3588 0.0569 1.0000 Uiso R .
H1252 H 0.8024 0.9681 0.3410 0.0569 1.0000 Uiso R .
H1253 H 0.8076 0.9127 0.3606 0.0569 1.0000 Uiso R .
H1261 H 0.8431 0.9114 0.5595 0.0444 1.0000 Uiso R .
H1262 H 0.8569 0.8487 0.5467 0.0444 1.0000 Uiso R .
H1271 H 0.7363 0.9106 0.5425 0.0410 1.0000 Uiso R .
H1272 H 0.7449 0.8482 0.5563 0.0410 1.0000 Uiso R .
H1281 H 0.9450 0.9229 0.5318 0.0462 1.0000 Uiso R .
H1282 H 0.9336 0.9511 0.5023 0.0462 1.0000 Uiso R .
H1291 H 0.9915 0.8645 0.4940 0.0482 1.0000 Uiso R .
H1292 H 0.9426 0.8286 0.5132 0.0482 1.0000 Uiso R .
H1301 H 0.5582 0.8572 0.5221 0.0675 1.0000 Uiso R .
H1302 H 0.6120 0.8913 0.5395 0.0675 1.0000 Uiso R .
H1303 H 0.6050 0.9034 0.5074 0.0675 1.0000 Uiso R .
H1311 H 0.6176 0.7390 0.5439 0.0662 1.0000 Uiso R .
H1312 H 0.6708 0.7748 0.5609 0.0662 1.0000 Uiso R .
H1313 H 0.6938 0.7261 0.5397 0.0662 1.0000 Uiso R .
H1321 H 0.5918 0.7590 0.4852 0.0587 1.0000 Uiso R .
H1322 H 0.6363 0.8008 0.4668 0.0587 1.0000 Uiso R .
H1323 H 0.6657 0.7414 0.4784 0.0587 1.0000 Uiso R .
H1331 H 1.0484 0.8515 0.4261 0.0601 1.0000 Uiso R .
H1332 H 1.0522 0.8590 0.4586 0.0601 1.0000 Uiso R .
H1333 H 1.0167 0.9073 0.4404 0.0601 1.0000 Uiso R .
H1341 H 0.9869 0.7296 0.4339 0.0523 1.0000 Uiso R .
H1342 H 0.9917 0.7381 0.4663 0.0523 1.0000 Uiso R .
H1343 H 0.9232 0.7218 0.4525 0.0523 1.0000 Uiso R .
H1351 H 0.9216 0.8234 0.3972 0.0520 1.0000 Uiso R .
H1352 H 0.8894 0.8802 0.4103 0.0520 1.0000 Uiso R .
H1353 H 0.8542 0.8186 0.4136 0.0520 1.0000 Uiso R .
H1361 H 0.8239 0.7441 0.5079 0.0383 1.0000 Uiso R .
H1371 H 0.8225 0.6405 0.5024 0.0482 1.0000 Uiso R .
H1381 H 0.7955 0.5994 0.4581 0.0469 1.0000 Uiso R .
H1391 H 0.7696 0.6645 0.4211 0.0469 1.0000 Uiso R .
H1401 H 0.7681 0.7675 0.4291 0.0367 1.0000 Uiso R .
H2011 H 0.3946 0.6874 0.3786 0.0805 1.0000 Uiso R .
H2021 H 0.4956 0.7127 0.3994 0.0684 1.0000 Uiso R .
H2031 H 0.4977 0.7758 0.4377 0.0740 1.0000 Uiso R .
H2041 H 0.3993 0.8188 0.4539 0.0804 1.0000 Uiso R .
H2051 H 0.2975 0.7965 0.4334 0.0924 1.0000 Uiso R .
H2061 H 0.2941 0.7304 0.3947 0.0875 1.0000 Uiso R .
H2071 H 0.7164 0.6802 0.3556 0.1261 1.0000 Uiso R .
H2081 H 0.7344 0.7647 0.3280 0.1368 1.0000 Uiso R .
H2091 H 0.6907 0.8563 0.3416 0.1129 1.0000 Uiso R .
H2101 H 0.6329 0.8625 0.3833 0.0777 1.0000 Uiso R .
H2111 H 0.6103 0.7772 0.4106 0.0714 1.0000 Uiso R .
H2121 H 0.6549 0.6875 0.3953 0.0821 1.0000 Uiso R .
H2131 H 0.5150 0.2295 0.2048 0.1206 1.0000 Uiso R .
H2141 H 0.5570 0.1415 0.2244 0.1274 1.0000 Uiso R .
H2151 H 0.5422 0.0515 0.2011 0.1285 1.0000 Uiso R .
H2161 H 0.4815 0.0490 0.1599 0.1206 1.0000 Uiso R .
H2171 H 0.4399 0.1358 0.1409 0.1132 1.0000 Uiso R .
H2181 H 0.4564 0.2256 0.1629 0.1089 1.0000 Uiso R .
H2191 H 0.4424 0.8133 0.6069 0.1553 1.0000 Uiso R .
H2201 H 0.3764 0.8848 0.6289 0.1387 1.0000 Uiso R .
H2211 H 0.3755 0.8891 0.6778 0.1486 1.0000 Uiso R .
H2221 H 0.4296 0.8178 0.7044 0.1592 1.0000 Uiso R .
H2231 H 0.4843 0.7390 0.6826 0.1555 1.0000 Uiso R .
H2241 H 0.4962 0.7398 0.6337 0.1532 1.0000 Uiso R .
H341 H 0.1684 0.6807 0.3919 0.0814 1.0000 Uiso R .
H342 H 0.1059 0.6793 0.3723 0.0814 1.0000 Uiso R .
H343 H 0.1770 0.6913 0.3598 0.0814 1.0000 Uiso R .

loop_
_atom_site_aniso_label
_atom_site_aniso_U_11
_atom_site_aniso_U_22
_atom_site_aniso_U_33
_atom_site_aniso_U_23
_atom_site_aniso_U_13
_atom_site_aniso_U_12
Ti1 0.0224(3) 0.0161(3) 0.0241(3) -0.0009(2) -0.0001(2) -0.0012(2)
Ti101 0.0219(3) 0.0126(3) 0.0240(3) -0.0001(2) -0.0022(2) -0.0006(2)
S1 0.0228(4) 0.0178(4) 0.0465(5) -0.0029(4) -0.0007(4) -0.0020(3)
S101 0.0322(4) 0.0151(4) 0.0337(4) -0.0018(3) -0.0109(4) 0.0000(3)
O1 0.0250(13) 0.0350(15) 0.0353(13) 0.0010(11) -0.0017(10) -0.0040(11)
O101 0.0324(13) 0.0254(13) 0.0276(12) 0.0022(10) -0.0060(10) -0.0042(10)
N1 0.0258(14) 0.0133(14) 0.0303(14) -0.0024(11) -0.0016(11) -0.0048(10)
N2 0.0288(15) 0.0203(15) 0.0290(15) -0.0034(12) 0.0009(12) -0.0076(12)
N3 0.0264(15) 0.0226(16) 0.0328(15) -0.0026(12) 0.0037(13) -0.0015(12)
N4 0.0390(17) 0.0147(14) 0.0308(15) 0.0013(12) -0.0047(13) -0.0033(12)
N5 0.0262(14) 0.0206(15) 0.0314(15) -0.0056(12) 0.0042(12) 0.0014(12)
N6 0.0299(15) 0.0130(14) 0.0337(15) -0.0022(11) -0.0003(12) -0.0010(11)
N101 0.0277(14) 0.0107(13) 0.0281(14) -0.0041(11) -0.0034(11) -0.0015(10)
N102 0.0298(15) 0.0170(14) 0.0266(14) -0.0038(11) 0.0009(12) -0.0043(11)
N103 0.0322(15) 0.0117(13) 0.0319(15) 0.0022(11) -0.0046(12) 0.0050(12)
N104 0.0325(15) 0.0186(15) 0.0273(14) 0.0008(12) 0.0018(12) -0.0021(11)
N105 0.0263(15) 0.0195(15) 0.0362(16) -0.0005(12) -0.0032(12) 0.0025(11)
N106 0.0260(15) 0.0276(16) 0.0266(14) -0.0021(12) -0.0015(12) -0.0002(12)
Si1 0.0494(6) 0.0309(6) 0.0274(5) 0.0025(4) 0.0016(4) -0.0083(5)
Si2 0.0375(5) 0.0288(5) 0.0280(5) -0.0035(4) 0.0035(4) 0.0010(4)
Si101 0.0297(5) 0.0219(5) 0.0396(5) -0.0007(4) 0.0071(4) -0.0018(4)
Si102 0.0255(5) 0.0231(5) 0.0453(6) 0.0005(4) 0.0043(4) 0.0041(4)
C1 0.0291(17) 0.0241(18) 0.0319(18) -0.0079(15) -0.0073(15) 0.0022(14)
C2 0.037(2) 0.0206(18) 0.043(2) -0.0038(16) -0.0104(17) 0.0000(15)
C3 0.054(3) 0.028(2) 0.053(3) -0.0153(19) -0.017(2) 0.0066(19)
C4 0.066(3) 0.037(2) 0.044(2) -0.021(2) -0.012(2) 0.016(2)
C5 0.058(3) 0.053(3) 0.031(2) -0.0056(19) 0.0022(19) 0.006(2)
C6 0.046(2) 0.038(2) 0.033(2) -0.0035(17) 0.0012(17) -0.0045(19)
C7 0.0269(18) 0.0202(18) 0.0349(19) 0.0008(15) 0.0032(14) 0.0002(14)
C8 0.033(2) 0.035(2) 0.0339(19) 0.0053(16) 0.0021(15) 0.0013(16)
C9 0.059(3) 0.034(2) 0.034(2) 0.0090(18) 0.0056(19) 0.0094(19)
C10 0.052(3) 0.036(2) 0.059(3) 0.012(2) 0.022(2) 0.001(2)
C11 0.032(2) 0.041(2) 0.069(3) 0.001(2) 0.011(2) -0.0060(18)
C12 0.0295(19) 0.027(2) 0.046(2) 0.0002(17) 0.0007(17) -0.0028(15)
C13 0.0275(16) 0.0204(16) 0.0248(16) -0.0036(13) 0.0028(13) -0.0033(14)
C14 0.0289(19) 0.0193(19) 0.055(2) -0.0001(17) 0.0007(17) 0.0011(15)
C15 0.035(2) 0.025(2) 0.071(3) -0.008(2) 0.014(2) -0.0008(17)
C16 0.037(2) 0.042(3) 0.106(5) -0.011(3) 0.021(3) 0.001(2)
C17 0.026(2) 0.056(3) 0.124(5) -0.009(3) -0.002(3) 0.008(2)
C18 0.039(3) 0.045(3) 0.092(4) 0.000(3) -0.021(3) 0.003(2)
C19 0.033(2) 0.027(2) 0.063(3) 0.0033(19) -0.0093(19) 0.0031(16)
C20 0.052(3) 0.041(3) 0.063(3) -0.014(2) 0.024(2) -0.013(2)
C21 0.070(4) 0.058(3) 0.073(4) -0.010(3) 0.013(3) -0.007(3)
C22 0.087(4) 0.047(3) 0.089(4) -0.025(3) 0.050(3) -0.017(3)
C23 0.054(3) 0.043(3) 0.043(2) -0.0016(19) -0.017(2) 0.000(2)
C24 0.095(4) 0.053(3) 0.052(3) -0.001(2) -0.015(3) -0.022(3)
C25 0.078(4) 0.044(3) 0.058(3) 0.000(2) -0.027(3) -0.009(3)
C26 0.041(2) 0.041(2) 0.040(2) 0.0023(19) -0.0114(18) -0.0096(18)
C27 0.040(2) 0.054(3) 0.034(2) 0.007(2) -0.0106(17) -0.0033(19)
C28 0.0238(19) 0.050(3) 0.055(3) -0.002(2) -0.0008(17) -0.0006(18)
C29 0.031(2) 0.048(3) 0.043(2) -0.003(2) 0.0074(17) 0.0000(18)
C30 0.098(5) 0.086(4) 0.042(3) -0.013(3) 0.022(3) -0.033(4)
C31 0.094(4) 0.056(3) 0.072(4) 0.034(3) 0.012(3) 0.000(3)
C32 0.053(3) 0.100(4) 0.040(2) 0.013(3) 0.009(2) -0.026(3)
C33 0.071(3) 0.091(4) 0.035(2) 0.005(3) 0.004(2) -0.030(3)
C34 0.093(4) 0.057(3) 0.054(3) -0.019(3) -0.006(3) 0.008(3)
C35 0.054(3) 0.102(5) 0.032(2) -0.007(3) -0.006(2) 0.005(3)
C36 0.037(2) 0.0164(17) 0.046(2) 0.0003(16) -0.0072(17) 0.0040(15)
C37 0.044(2) 0.025(2) 0.044(2) 0.0027(16) -0.0033(19) 0.0053(17)
C38 0.048(2) 0.0217(19) 0.042(2) 0.0007(17) 0.0057(18) -0.0022(17)
C39 0.034(2) 0.0228(19) 0.047(2) -0.0062(16) 0.0042(18) -0.0063(16)
C40 0.0295(19) 0.027(2) 0.0367(19) 0.0021(16) 0.0016(15) -0.0003(14)
C101 0.0377(19) 0.0104(15) 0.0265(17) -0.0011(13) 0.0019(14) 0.0026(13)
C102 0.051(2) 0.0261(19) 0.0285(18) -0.0025(15) -0.0017(16) -0.0047(17)
C103 0.073(3) 0.038(2) 0.031(2) -0.0074(18) 0.002(2) -0.007(2)
C104 0.074(3) 0.042(3) 0.039(2) -0.005(2) 0.021(2) 0.002(2)
C105 0.050(3) 0.0203(19) 0.053(2) 0.0058(17) 0.021(2) 0.0022(17)
C106 0.040(2) 0.0185(18) 0.0361(19) -0.0011(15) 0.0052(16) -0.0007(15)
C107 0.0241(17) 0.0270(19) 0.0257(17) 0.0012(14) -0.0046(13) -0.0005(14)
C108 0.0334(19) 0.0165(17) 0.0343(19) 0.0015(15) 0.0001(15) -0.0014(14)
C109 0.0302(19) 0.039(2) 0.0331(19) -0.0002(17) 0.0024(16) -0.0005(16)
C110 0.034(2) 0.029(2) 0.039(2) 0.0093(17) -0.0011(16) -0.0083(16)
C111 0.0337(19) 0.026(2) 0.040(2) 0.0062(16) -0.0055(16) -0.0030(15)
C112 0.0305(19) 0.0165(17) 0.0349(19) -0.0003(14) -0.0027(15) -0.0002(14)
C113 0.0239(15) 0.0139(16) 0.0305(16) -0.0017(13) 0.0003(13) -0.0043(12)
C114 0.035(2) 0.0141(16) 0.0383(19) 0.0048(14) -0.0090(16) 0.0052(14)
C115 0.034(2) 0.032(2) 0.044(2) 0.0022(17) -0.0075(17) 0.0092(16)
C116 0.031(2) 0.049(3) 0.058(3) 0.005(2) -0.018(2) 0.0054(18)
C117 0.051(3) 0.038(2) 0.049(3) 0.009(2) -0.026(2) 0.001(2)
C118 0.053(3) 0.024(2) 0.040(2) 0.0089(16) -0.0148(19) -0.0036(17)
C119 0.035(2) 0.0227(19) 0.0344(19) 0.0018(15) -0.0081(15) 0.0019(14)
C120 0.0238(19) 0.071(3) 0.055(3) 0.000(2) -0.0031(18) 0.012(2)
C121 0.069(4) 0.090(5) 0.069(4) 0.005(3) 0.015(3) -0.008(3)
C122 0.062(4) 0.092(5) 0.085(4) -0.033(4) 0.007(3) 0.010(3)
C123 0.042(2) 0.033(2) 0.0288(18) 0.0021(16) -0.0039(16) -0.0044(16)
C124 0.053(3) 0.052(3) 0.057(3) 0.001(2) 0.003(2) -0.017(2)
C125 0.055(3) 0.045(3) 0.042(2) -0.006(2) -0.003(2) 0.009(2)
C126 0.052(2) 0.031(2) 0.0220(17) 0.0043(15) -0.0050(16) -0.0059(17)
C127 0.044(2) 0.031(2) 0.0269(17) -0.0006(15) 0.0047(16) 0.0002(17)
C128 0.032(2) 0.044(2) 0.038(2) 0.0012(18) -0.0112(17) -0.0115(17)
C129 0.0253(19) 0.052(3) 0.046(2) 0.004(2) -0.0108(17) 0.0033(18)
C130 0.039(2) 0.031(2) 0.097(4) -0.009(2) 0.009(2) -0.0007(18)
C131 0.048(3) 0.061(3) 0.066(3) 0.019(3) 0.005(2) -0.017(2)
C132 0.031(2) 0.050(3) 0.063(3) -0.012(2) 0.005(2) -0.0165(19)
C133 0.035(2) 0.038(2) 0.069(3) 0.005(2) 0.014(2) 0.0002(18)
C134 0.031(2) 0.033(2) 0.067(3) -0.005(2) 0.003(2) 0.0068(17)
C135 0.043(2) 0.039(2) 0.040(2) 0.0022(19) 0.0072(18) 0.0121(18)
C136 0.038(2) 0.0212(18) 0.0362(19) -0.0040(15) -0.0003(16) 0.0000(15)
C137 0.045(2) 0.027(2) 0.047(2) 0.0067(17) 0.0038(19) 0.0024(18)
C138 0.038(2) 0.026(2) 0.056(3) -0.0049(19) 0.0074(18) -0.0033(16)
C139 0.039(2) 0.030(2) 0.042(2) -0.0131(18) 0.0006(17) -0.0065(17)
C140 0.0346(19) 0.0208(18) 0.0353(19) -0.0063(15) -0.0001(16) 0.0008(15)
C201 0.084(4) 0.048(3) 0.059(3) 0.010(2) 0.002(3) -0.011(3)
C202 0.063(3) 0.034(3) 0.076(3) 0.006(2) 0.006(3) 0.008(2)
C203 0.069(3) 0.049(3) 0.064(3) 0.013(3) -0.007(3) -0.006(3)
C204 0.090(4) 0.049(3) 0.064(3) 0.003(3) 0.026(3) -0.009(3)
C205 0.062(3) 0.054(4) 0.106(5) 0.029(4) 0.034(4) 0.010(3)
C206 0.057(3) 0.069(4) 0.101(5) 0.047(4) -0.019(3) -0.018(3)
C207 0.161(6) 0.055(4) 0.133(5) -0.031(4) 0.078(5) -0.023(4)
C208 0.203(7) 0.081(4) 0.105(5) -0.032(4) 0.087(5) -0.055(5)
C209 0.158(6) 0.067(4) 0.066(3) -0.010(3) 0.009(4) -0.050(4)
C210 0.071(3) 0.049(3) 0.072(3) -0.002(3) -0.023(3) -0.006(2)
C211 0.055(3) 0.050(3) 0.058(3) -0.007(2) -0.006(2) -0.003(2)
C212 0.077(3) 0.052(3) 0.072(3) 0.005(3) 0.004(3) -0.009(3)
C213 0.058(4) 0.127(5) 0.106(5) -0.031(4) 0.019(3) -0.025(4)
C214 0.039(3) 0.192(7) 0.102(5) 0.017(5) 0.001(3) -0.013(4)
C215 0.051(4) 0.138(6) 0.148(6) 0.056(5) 0.038(4) 0.036(4)
C216 0.102(5) 0.092(5) 0.122(5) 0.012(4) 0.040(4) 0.013(4)
C217 0.121(5) 0.083(4) 0.093(5) 0.004(4) 0.002(4) -0.005(4)
C218 0.096(4) 0.075(4) 0.101(5) -0.009(4) 0.000(4) -0.008(4)
C219 0.154(7) 0.106(6) 0.148(6) -0.064(5) -0.013(5) -0.010(5)
C220 0.121(5) 0.068(4) 0.155(6) -0.038(5) -0.014(5) -0.011(4)
C221 0.121(5) 0.065(4) 0.171(7) -0.004(5) 0.059(5) -0.006(4)
C222 0.147(6) 0.073(4) 0.175(7) 0.017(5) 0.079(5) -0.007(4)
C223 0.143(6) 0.059(4) 0.191(7) -0.010(5) 0.036(6) -0.004(4)
C224 0.135(6) 0.076(5) 0.182(7) -0.068(5) 0.007(6) 0.003(4)

loop_
_atom_type_symbol
_atom_type_scat_dispersion_real
_atom_type_scat_dispersion_imag
_atom_type_scat_Cromer_Mann_a1
_atom_type_scat_Cromer_Mann_b1
_atom_type_scat_Cromer_Mann_a2
_atom_type_scat_Cromer_Mann_b2
_atom_type_scat_Cromer_Mann_a3
_atom_type_scat_Cromer_Mann_b3
_atom_type_scat_Cromer_Mann_a4
_atom_type_scat_Cromer_Mann_b4
_atom_type_scat_Cromer_Mann_c
_atom_type_scat_source
C 0.0181 0.0091 2.3100 20.8439 1.0200 10.2075 1.5886 0.5687 0.8650 51.6512 0.2156 'International Tables Vol C 4.2.6.8 and 6.1.1.4'
H 0.0000 0.0000 0.4930 10.5109 0.3229 26.1257 0.1402 3.1424 0.0408 57.7998 0.0030 'International Tables Vol C 4.2.6.8 and 6.1.1.4'
N 0.0311 0.0180 12.2126 0.0057 3.1322 9.8933 2.0125 28.9975 1.1663 0.5826 -11.5290 'International Tables Vol C 4.2.6.8 and 6.1.1.4'
O 0.0492 0.0322 3.0485 13.2771 2.2868 5.7011 1.5463 0.3239 0.8670 32.9089 0.2508 'International Tables Vol C 4.2.6.8 and 6.1.1.4'
Si 0.2541 0.3302 6.2915 2.4386 3.0353 32.3337 1.9891 0.6785 1.5410 81.6937 1.1407 'International Tables Vol C 4.2.6.8 and 6.1.1.4'
S 0.3331 0.5567 6.9053 1.4679 5.2034 22.2151 1.4379 0.2536 1.5863 56.1720 0.8669 'International Tables Vol C 4.2.6.8 and 6.1.1.4'
Ti 0.2191 1.8069 9.7595 7.8508 7.3558 0.5000 1.6991 35.6338 1.9021 116.1050 1.2807 'International Tables Vol C 4.2.6.8 and 6.1.1.4'

loop_
_geom_angle_atom_site_label_1
_geom_angle_atom_site_label_2
_geom_angle_atom_site_label_3
_geom_angle
_geom_angle_publ_flag
S1 Ti1 O1 145.74(8) yes
S1 Ti1 N1 66.86(8) yes
O1 Ti1 N1 79.34(10) yes
S1 Ti1 N4 108.94(10) yes
O1 Ti1 N4 75.68(11) yes
N1 Ti1 N4 108.24(12) yes
S1 Ti1 N5 117.37(9) yes
O1 Ti1 N5 75.61(11) yes
N1 Ti1 N5 104.74(12) yes
N4 Ti1 N5 130.68(13) yes
S1 Ti1 N6 82.39(8) yes
O1 Ti1 N6 131.72(10) yes
N1 Ti1 N6 148.82(11) yes
N4 Ti1 N6 85.90(11) yes
N5 Ti1 N6 84.31(11) yes
S101 Ti101 O101 144.28(7) yes
S101 Ti101 N101 66.92(8) yes
O101 Ti101 N101 78.26(10) yes
S101 Ti101 N104 107.04(9) yes
O101 Ti101 N104 75.72(11) yes
N101 Ti101 N104 108.03(12) yes
S101 Ti101 N105 119.67(9) yes
O101 Ti101 N105 76.00(11) yes
N101 Ti101 N105 105.04(12) yes
N104 Ti101 N105 130.34(13) yes
S101 Ti101 N106 81.29(8) yes
O101 Ti101 N106 134.13(10) yes
N101 Ti101 N106 147.43(11) yes
N104 Ti101 N106 87.29(11) yes
N105 Ti101 N106 84.12(11) yes
Ti1 S1 C13 81.59(12) yes
Ti101 S101 C113 81.61(11) yes
Ti1 O1 C26 111.7(2) yes
Ti1 O1 C28 109.4(2) yes
C26 O1 C28 113.6(3) yes
Ti101 O101 C126 111.2(2) yes
Ti101 O101 C128 112.0(2) yes
C126 O101 C128 113.0(3) yes
Ti1 N1 N2 135.0(2) yes
Ti1 N1 C13 107.7(2) yes
N2 N1 C13 117.3(3) yes
N1 N2 C1 118.2(3) yes
N1 N2 C7 116.1(3) yes
C1 N2 C7 125.4(3) yes
C13 N3 C14 119.9(3) yes
Ti1 N4 Si1 131.24(18) yes
Ti1 N4 C27 119.9(2) yes
Si1 N4 C27 108.8(2) yes
Ti1 N5 Si2 128.98(17) yes
Ti1 N5 C29 119.6(2) yes
Si2 N5 C29 110.9(2) yes
Ti1 N6 C36 112.3(2) yes
Ti1 N6 C40 131.2(2) yes
C36 N6 C40 116.5(3) yes
Ti101 N101 N102 135.4(2) yes
Ti101 N101 C113 108.2(2) yes
N102 N101 C113 116.4(3) yes
N101 N102 C101 116.3(3) yes
N101 N102 C107 117.9(3) yes
C101 N102 C107 125.7(3) yes
C113 N103 C114 118.3(3) yes
Ti101 N104 Si101 129.22(16) yes
Ti101 N104 C127 119.6(2) yes
Si101 N104 C127 109.0(2) yes
Ti101 N105 Si102 129.22(17) yes
Ti101 N105 C129 117.8(2) yes
Si102 N105 C129 112.9(2) yes
Ti101 N106 C136 113.4(2) yes
Ti101 N106 C140 129.6(2) yes
C136 N106 C140 117.0(3) yes
N4 Si1 C30 108.8(2) yes
N4 Si1 C31 109.7(2) yes
C30 Si1 C31 109.2(3) yes
N4 Si1 C32 116.34(19) yes
C30 Si1 C32 106.8(3) yes
C31 Si1 C32 105.8(3) yes
N5 Si2 C33 109.6(2) yes
N5 Si2 C34 111.3(2) yes
C33 Si2 C34 108.3(3) yes
N5 Si2 C35 114.36(18) yes
C33 Si2 C35 105.4(3) yes
C34 Si2 C35 107.6(3) yes
N104 Si101 C130 109.00(18) yes
N104 Si101 C131 108.52(19) yes
C130 Si101 C131 109.5(3) yes
N104 Si101 C132 117.41(17) yes
C130 Si101 C132 107.1(2) yes
C131 Si101 C132 105.1(2) yes
N105 Si102 C133 109.32(19) yes
N105 Si102 C134 110.02(18) yes
C133 Si102 C134 107.3(2) yes
N105 Si102 C135 113.03(16) yes
C133 Si102 C135 105.9(2) yes
C134 Si102 C135 111.0(2) yes
N2 C1 C2 121.2(3) yes
N2 C1 C6 120.8(3) yes
C2 C1 C6 117.9(3) yes
C1 C2 C3 120.7(4) yes
C1 C2 H21 119.4 no
C3 C2 H21 119.9 no
C2 C3 C4 120.9(4) yes
C2 C3 H31 119.4 no
C4 C3 H31 119.7 no
C3 C4 C5 118.9(4) yes
C3 C4 H41 120.2 no
C5 C4 H41 120.9 no
C4 C5 C6 121.0(4) yes
C4 C5 H51 119.1 no
C6 C5 H51 119.8 no
C1 C6 C5 120.5(4) yes
C1 C6 H61 119.4 no
C5 C6 H61 120.0 no
N2 C7 C8 119.8(3) yes
N2 C7 C12 121.0(3) yes
C8 C7 C12 119.2(4) yes
C7 C8 C9 120.1(4) yes
C7 C8 H81 119.6 no
C9 C8 H81 120.4 no
C8 C9 C10 120.4(4) yes
C8 C9 H91 119.6 no
C10 C9 H91 119.9 no
C9 C10 C11 120.0(4) yes
C9 C10 H101 120.0 no
C11 C10 H101 119.9 no
C10 C11 C12 120.4(4) yes
C10 C11 H111 119.7 no
C12 C11 H111 119.9 no
C7 C12 C11 119.9(4) yes
C7 C12 H121 119.8 no
C11 C12 H121 120.2 no
S1 C13 N1 103.8(2) yes
S1 C13 N3 128.7(3) yes
N1 C13 N3 127.5(3) yes
N3 C14 C15 118.6(4) yes
N3 C14 C19 121.0(4) yes
C15 C14 C19 120.3(4) yes
C14 C15 C16 118.9(5) yes
C14 C15 C20 120.2(4) yes
C16 C15 C20 120.9(4) yes
C15 C16 C17 121.0(5) yes
C15 C16 H161 119.3 no
C17 C16 H161 119.7 no
C16 C17 C18 119.8(5) yes
C16 C17 H171 119.7 no
C18 C17 H171 120.5 no
C17 C18 C19 121.8(5) yes
C17 C18 H181 119.1 no
C19 C18 H181 119.1 no
C14 C19 C18 118.0(5) yes
C14 C19 C23 120.6(4) yes
C18 C19 C23 121.3(4) yes
C15 C20 C21 110.1(4) yes
C15 C20 C22 113.3(5) yes
C21 C20 C22 111.0(4) yes
C15 C20 H201 107.8 no
C21 C20 H201 106.9 no
C22 C20 H201 107.4 no
C20 C21 H211 110.1 no
C20 C21 H212 109.7 no
H211 C21 H212 109.5 no
C20 C21 H213 108.5 no
H211 C21 H213 109.5 no
H212 C21 H213 109.5 no
C20 C22 H221 109.5 no
C20 C22 H222 109.1 no
H221 C22 H222 109.5 no
C20 C22 H223 109.8 no
H221 C22 H223 109.5 no
H222 C22 H223 109.5 no
C19 C23 C24 109.5(4) yes
C19 C23 C25 114.5(4) yes
C24 C23 C25 111.2(4) yes
C19 C23 H231 107.3 no
C24 C23 H231 106.4 no
C25 C23 H231 107.5 no
C23 C24 H241 111.1 no
C23 C24 H242 107.7 no
H241 C24 H242 109.5 no
C23 C24 H243 109.6 no
H241 C24 H243 109.5 no
H242 C24 H243 109.5 no
C23 C25 H251 110.2 no
C23 C25 H252 108.8 no
H251 C25 H252 109.5 no
C23 C25 H253 109.4 no
H251 C25 H253 109.5 no
H252 C25 H253 109.5 no
O1 C26 C27 106.8(3) yes
O1 C26 H261 110.1 no
C27 C26 H261 110.1 no
O1 C26 H262 110.5 no
C27 C26 H262 109.8 no
H261 C26 H262 109.5 no
C26 C27 N4 108.1(3) yes
C26 C27 H271 109.6 no
N4 C27 H271 109.8 no
C26 C27 H272 110.1 no
N4 C27 H272 109.7 no
H271 C27 H272 109.5 no
O1 C28 C29 105.3(3) yes
O1 C28 H281 110.1 no
C29 C28 H281 110.0 no
O1 C28 H282 111.2 no
C29 C28 H282 110.7 no
H281 C28 H282 109.5 no
N5 C29 C28 109.0(3) yes
N5 C29 H291 109.3 no
C28 C29 H291 110.5 no
N5 C29 H292 109.5 no
C28 C29 H292 109.1 no
H291 C29 H292 109.5 no
Si1 C30 H301 109.1 no
Si1 C30 H302 109.6 no
H301 C30 H302 109.5 no
Si1 C30 H303 109.7 no
H301 C30 H303 109.5 no
H302 C30 H303 109.5 no
Si1 C31 H311 109.6 no
Si1 C31 H312 109.6 no
H311 C31 H312 109.5 no
Si1 C31 H313 109.2 no
H311 C31 H313 109.5 no
H312 C31 H313 109.5 no
Si1 C32 H321 109.4 no
Si1 C32 H322 110.3 no
H321 C32 H322 109.5 no
Si1 C32 H323 108.7 no
H321 C32 H323 109.5 no
H322 C32 H323 109.5 no
Si2 C33 H331 109.9 no
Si2 C33 H332 108.8 no
H331 C33 H332 109.5 no
Si2 C33 H333 109.7 no
H331 C33 H333 109.5 no
H332 C33 H333 109.5 no
Si2 C34 H341 109.7 no
Si2 C34 H342 109.8 no
H341 C34 H342 109.5 no
Si2 C34 H343 108.9 no
H341 C34 H343 109.5 no
H342 C34 H343 109.5 no
Si2 C35 H351 109.5 no
Si2 C35 H352 109.7 no
H351 C35 H352 109.5 no
Si2 C35 H353 109.2 no
H351 C35 H353 109.5 no
H352 C35 H353 109.5 no
N6 C36 C37 123.2(4) yes
N6 C36 H361 118.5 no
C37 C36 H361 118.2 no
C36 C37 C38 119.9(4) yes
C36 C37 H371 119.7 no
C38 C37 H371 120.3 no
C37 C38 C39 117.8(4) yes
C37 C38 H381 120.7 no
C39 C38 H381 121.5 no
C38 C39 C40 118.9(4) yes
C38 C39 H391 120.5 no
C40 C39 H391 120.6 no
C39 C40 N6 123.6(4) yes
C39 C40 H401 118.3 no
N6 C40 H401 118.1 no
N102 C101 C102 121.2(3) yes
N102 C101 C106 119.8(3) yes
C102 C101 C106 118.9(3) yes
C101 C102 C103 120.0(4) yes
C101 C102 H1021 119.9 no
C103 C102 H1021 120.1 no
C102 C103 C104 121.2(4) yes
C102 C103 H1031 119.8 no
C104 C103 H1031 119.0 no
C103 C104 C105 119.3(4) yes
C103 C104 H1041 120.0 no
C105 C104 H1041 120.6 no
C104 C105 C106 120.4(4) yes
C104 C105 H1051 119.6 no
C106 C105 H1051 120.0 no
C101 C106 C105 120.2(4) yes
C101 C106 H1061 119.6 no
C105 C106 H1061 120.2 no
N102 C107 C108 118.9(3) yes
N102 C107 C112 122.6(3) yes
C108 C107 C112 118.5(3) yes
C107 C108 C109 120.1(3) yes
C107 C108 H1081 119.5 no
C109 C108 H1081 120.4 no
C108 C109 C110 121.3(4) yes
C108 C109 H1091 119.4 no
C110 C109 H1091 119.3 no
C109 C110 C111 118.5(4) yes
C109 C110 H1101 120.8 no
C111 C110 H1101 120.8 no
C110 C111 C112 121.7(4) yes
C110 C111 H1111 119.3 no
C112 C111 H1111 119.1 no
C107 C112 C111 120.0(3) yes
C107 C112 H1121 119.7 no
C111 C112 H1121 120.3 no
S101 C113 N101 103.2(2) yes
S101 C113 N103 128.8(3) yes
N101 C113 N103 128.0(3) yes
N103 C114 C115 120.0(3) yes
N103 C114 C119 118.7(3) yes
C115 C114 C119 121.2(3) yes
C114 C115 C116 117.8(4) yes
C114 C115 C120 121.5(4) yes
C116 C115 C120 120.7(4) yes
C115 C116 C117 121.5(4) yes
C115 C116 H1161 118.9 no
C117 C116 H1161 119.6 no
C116 C117 C118 120.1(4) yes
C116 C117 H1171 119.9 no
C118 C117 H1171 120.0 no
C117 C118 C119 120.7(4) yes
C117 C118 H1181 120.2 no
C119 C118 H1181 119.1 no
C114 C119 C118 118.6(4) yes
C114 C119 C123 120.2(3) yes
C118 C119 C123 121.2(4) yes
C115 C120 C121 112.5(4) yes
C115 C120 C122 112.0(5) yes
C121 C120 C122 110.2(4) yes
C115 C120 H1201 107.3 no
C121 C120 H1201 107.5 no
C122 C120 H1201 107.0 no
C120 C121 H1211 109.9 no
C120 C121 H1212 109.4 no
H1211 C121 H1212 109.5 no
C120 C121 H1213 109.1 no
H1211 C121 H1213 109.5 no
H1212 C121 H1213 109.5 no
C120 C122 H1221 109.9 no
C120 C122 H1222 109.8 no
H1221 C122 H1222 109.5 no
C120 C122 H1223 108.7 no
H1221 C122 H1223 109.5 no
H1222 C122 H1223 109.5 no
C119 C123 C124 109.6(4) yes
C119 C123 C125 114.3(3) yes
C124 C123 C125 111.4(4) yes
C119 C123 H1231 106.9 no
C124 C123 H1231 106.8 no
C125 C123 H1231 107.4 no
C123 C124 H1241 109.2 no
C123 C124 H1242 110.4 no
H1241 C124 H1242 109.5 no
C123 C124 H1243 108.8 no
H1241 C124 H1243 109.5 no
H1242 C124 H1243 109.5 no
C123 C125 H1251 109.1 no
C123 C125 H1252 109.4 no
H1251 C125 H1252 109.5 no
C123 C125 H1253 109.9 no
H1251 C125 H1253 109.5 no
H1252 C125 H1253 109.5 no
O101 C126 C127 104.3(3) yes
O101 C126 H1261 111.4 no
C127 C126 H1261 111.7 no
O101 C126 H1262 110.1 no
C127 C126 H1262 109.8 no
H1261 C126 H1262 109.5 no
C126 C127 N104 109.2(3) yes
C126 C127 H1271 108.7 no
N104 C127 H1271 109.4 no
C126 C127 H1272 110.3 no
N104 C127 H1272 109.8 no
H1271 C127 H1272 109.5 no
O101 C128 C129 105.7(3) yes
O101 C128 H1281 110.4 no
C129 C128 H1281 110.7 no
O101 C128 H1282 110.4 no
C129 C128 H1282 110.2 no
H1281 C128 H1282 109.5 no
C128 C129 N105 106.8(3) yes
C128 C129 H1291 110.4 no
N105 C129 H1291 110.3 no
C128 C129 H1292 110.2 no
N105 C129 H1292 109.7 no
H1291 C129 H1292 109.5 no
Si101 C130 H1301 109.7 no
Si101 C130 H1302 109.1 no
H1301 C130 H1302 109.5 no
Si101 C130 H1303 109.6 no
H1301 C130 H1303 109.5 no
H1302 C130 H1303 109.5 no
Si101 C131 H1311 109.6 no
Si101 C131 H1312 109.6 no
H1311 C131 H1312 109.5 no
Si101 C131 H1313 109.2 no
H1311 C131 H1313 109.5 no
H1312 C131 H1313 109.5 no
Si101 C132 H1321 109.5 no
Si101 C132 H1322 109.2 no
H1321 C132 H1322 109.5 no
Si101 C132 H1323 109.7 no
H1321 C132 H1323 109.5 no
H1322 C132 H1323 109.5 no
Si102 C133 H1331 109.3 no
Si102 C133 H1332 109.5 no
H1331 C133 H1332 109.5 no
Si102 C133 H1333 109.5 no
H1331 C133 H1333 109.5 no
H1332 C133 H1333 109.5 no
Si102 C134 H1341 109.8 no
Si102 C134 H1342 109.6 no
H1341 C134 H1342 109.5 no
Si102 C134 H1343 109.0 no
H1341 C134 H1343 109.5 no
H1342 C134 H1343 109.5 no
Si102 C135 H1351 109.7 no
Si102 C135 H1352 109.7 no
H1351 C135 H1352 109.5 no
Si102 C135 H1353 109.0 no
H1351 C135 H1353 109.5 no
H1352 C135 H1353 109.5 no
N106 C136 C137 123.1(4) yes
N106 C136 H1361 118.1 no
C137 C136 H1361 118.8 no
C136 C137 C138 119.1(4) yes
C136 C137 H1371 120.3 no
C138 C137 H1371 120.6 no
C137 C138 C139 118.2(4) yes
C137 C138 H1381 120.9 no
C139 C138 H1381 120.9 no
C138 C139 C140 119.7(4) yes
C138 C139 H1391 120.0 no
C140 C139 H1391 120.3 no
C139 C140 N106 122.9(4) yes
C139 C140 H1401 118.9 no
N106 C140 H1401 118.2 no
C202 C201 C206 120.3(6) yes
C202 C201 H2011 119.8 no
C206 C201 H2011 119.9 no
C201 C202 C203 120.4(5) yes
C201 C202 H2021 120.3 no
C203 C202 H2021 119.4 no
C202 C203 C204 119.8(6) yes
C202 C203 H2031 120.0 no
C204 C203 H2031 120.1 no
C203 C204 C205 121.0(6) yes
C203 C204 H2041 118.7 no
C205 C204 H2041 120.3 no
C204 C205 C206 119.4(5) yes
C204 C205 H2051 119.7 no
C206 C205 H2051 120.9 no
C205 C206 C201 119.1(6) yes
C205 C206 H2061 120.2 no
C201 C206 H2061 120.7 no
C208 C207 C212 118.8(5) yes
C208 C207 H2071 120.9 no
C212 C207 H2071 120.2 no
C207 C208 C209 121.0(5) yes
C207 C208 H2081 119.4 no
C209 C208 H2081 119.6 no
C208 C209 C210 117.9(5) yes
C208 C209 H2091 121.5 no
C210 C209 H2091 120.6 no
C209 C210 C211 122.6(5) yes
C209 C210 H2101 118.0 no
C211 C210 H2101 119.4 no
C210 C211 C212 116.3(4) yes
C210 C211 H2111 122.1 no
C212 C211 H2111 121.6 no
C211 C212 C207 123.3(5) yes
C211 C212 H2121 119.4 no
C207 C212 H2121 117.3 no
C214 C213 C218 119.2(6) yes
C214 C213 H2131 120.7 no
C218 C213 H2131 120.1 no
C213 C214 C215 120.1(6) yes
C213 C214 H2141 119.5 no
C215 C214 H2141 120.4 no
C214 C215 C216 119.3(6) yes
C214 C215 H2151 119.8 no
C216 C215 H2151 120.9 no
C215 C216 C217 120.2(6) yes
C215 C216 H2161 118.9 no
C217 C216 H2161 120.9 no
C216 C217 C218 121.4(6) yes
C216 C217 H2171 119.0 no
C218 C217 H2171 119.6 no
C213 C218 C217 119.8(6) yes
C213 C218 H2181 119.8 no
C217 C218 H2181 120.3 no
C220 C219 C224 120.2(6) yes
C220 C219 H2191 119.6 no
C224 C219 H2191 120.2 no
C219 C220 C221 118.5(6) yes
C219 C220 H2201 121.2 no
C221 C220 H2201 120.3 no
C220 C221 C222 121.4(6) yes
C220 C221 H2211 119.8 no
C222 C221 H2211 118.9 no
C221 C222 C223 120.6(6) yes
C221 C222 H2221 120.1 no
C223 C222 H2221 119.3 no
C222 C223 C224 119.0(6) yes
C222 C223 H2231 121.5 no
C224 C223 H2231 119.5 no
C219 C224 C223 119.9(6) yes
C219 C224 H2241 119.2 no
C223 C224 H2241 120.9 no

loop_
_geom_bond_atom_site_label_1
_geom_bond_atom_site_label_2
_geom_bond_distance
_geom_bond_publ_flag
Ti1 S1 2.4190(10) yes
Ti1 O1 2.240(2) yes
Ti1 N1 2.051(3) yes
Ti1 N4 1.954(3) yes
Ti1 N5 1.959(3) yes
Ti1 N6 2.289(3) yes
Ti101 S101 2.4177(10) yes
Ti101 O101 2.232(2) yes
Ti101 N101 2.045(3) yes
Ti101 N104 1.956(3) yes
Ti101 N105 1.966(3) yes
Ti101 N106 2.277(3) yes
S1 C13 1.777(3) yes
S101 C113 1.785(3) yes
O1 C26 1.446(5) yes
O1 C28 1.426(5) yes
O101 C126 1.436(4) yes
O101 C128 1.441(5) yes
N1 N2 1.408(4) yes
N1 C13 1.360(5) yes
N2 C1 1.395(4) yes
N2 C7 1.408(5) yes
N3 C13 1.280(4) yes
N3 C14 1.416(5) yes
N4 Si1 1.765(3) yes
N4 C27 1.473(5) yes
N5 Si2 1.757(3) yes
N5 C29 1.484(5) yes
N6 C36 1.348(4) yes
N6 C40 1.342(5) yes
N101 N102 1.408(4) yes
N101 C113 1.361(4) yes
N102 C101 1.404(4) yes
N102 C107 1.409(4) yes
N103 C113 1.267(4) yes
N103 C114 1.432(5) yes
N104 Si101 1.759(3) yes
N104 C127 1.479(4) yes
N105 Si102 1.752(3) yes
N105 C129 1.478(5) yes
N106 C136 1.349(5) yes
N106 C140 1.337(5) yes
Si1 C30 1.857(5) yes
Si1 C31 1.857(5) yes
Si1 C32 1.855(5) yes
Si2 C33 1.853(5) yes
Si2 C34 1.872(5) yes
Si2 C35 1.854(5) yes
Si101 C130 1.860(5) yes
Si101 C131 1.873(5) yes
Si101 C132 1.855(5) yes
Si102 C133 1.870(4) yes
Si102 C134 1.868(4) yes
Si102 C135 1.859(4) yes
C1 C2 1.403(5) yes
C1 C6 1.393(6) yes
C2 C3 1.381(6) yes
C2 H21 0.950 no
C3 C4 1.380(7) yes
C3 H31 0.950 no
C4 C5 1.376(7) yes
C4 H41 0.950 no
C5 C6 1.389(6) yes
C5 H51 0.950 no
C6 H61 0.950 no
C7 C8 1.385(5) yes
C7 C12 1.397(5) yes
C8 C9 1.397(6) yes
C8 H81 0.950 no
C9 C10 1.373(7) yes
C9 H91 0.950 no
C10 C11 1.374(7) yes
C10 H101 0.950 no
C11 C12 1.394(6) yes
C11 H111 0.950 no
C12 H121 0.950 no
C14 C15 1.410(6) yes
C14 C19 1.405(6) yes
C15 C16 1.390(7) yes
C15 C20 1.512(7) yes
C16 C17 1.377(9) yes
C16 H161 0.950 no
C17 C18 1.369(8) yes
C17 H171 0.950 no
C18 C19 1.399(6) yes
C18 H181 0.950 no
C19 C23 1.517(7) yes
C20 C21 1.530(7) yes
C20 C22 1.519(7) yes
C20 H201 0.950 no
C21 H211 0.950 no
C21 H212 0.950 no
C21 H213 0.950 no
C22 H221 0.950 no
C22 H222 0.950 no
C22 H223 0.950 no
C23 C24 1.542(7) yes
C23 C25 1.521(6) yes
C23 H231 0.950 no
C24 H241 0.950 no
C24 H242 0.950 no
C24 H243 0.950 no
C25 H251 0.950 no
C25 H252 0.950 no
C25 H253 0.950 no
C26 C27 1.475(6) yes
C26 H261 0.950 no
C26 H262 0.950 no
C27 H271 0.950 no
C27 H272 0.950 no
C28 C29 1.479(6) yes
C28 H281 0.950 no
C28 H282 0.950 no
C29 H291 0.950 no
C29 H292 0.950 no
C30 H301 0.950 no
C30 H302 0.950 no
C30 H303 0.950 no
C31 H311 0.950 no
C31 H312 0.950 no
C31 H313 0.950 no
C32 H321 0.950 no
C32 H322 0.950 no
C32 H323 0.950 no
C33 H331 0.950 no
C33 H332 0.950 no
C33 H333 0.950 no
C34 H341 0.950 no
C34 H342 0.950 no
C34 H343 0.950 no
C35 H351 0.950 no
C35 H352 0.950 no
C35 H353 0.950 no
C36 C37 1.362(5) yes
C36 H361 0.950 no
C37 C38 1.381(6) yes
C37 H371 0.950 no
C38 C39 1.384(6) yes
C38 H381 0.950 no
C39 C40 1.375(5) yes
C39 H391 0.950 no
C40 H401 0.950 no
C101 C102 1.396(5) yes
C101 C106 1.394(5) yes
C102 C103 1.377(6) yes
C102 H1021 0.950 no
C103 C104 1.374(7) yes
C103 H1031 0.950 no
C104 C105 1.383(7) yes
C104 H1041 0.950 no
C105 C106 1.386(5) yes
C105 H1051 0.950 no
C106 H1061 0.950 no
C107 C108 1.403(5) yes
C107 C112 1.393(5) yes
C108 C109 1.390(5) yes
C108 H1081 0.950 no
C109 C110 1.378(6) yes
C109 H1091 0.950 no
C110 C111 1.377(6) yes
C110 H1101 0.950 no
C111 C112 1.390(5) yes
C111 H1111 0.950 no
C112 H1121 0.950 no
C114 C115 1.399(5) yes
C114 C119 1.406(6) yes
C115 C116 1.400(6) yes
C115 C120 1.508(6) yes
C116 C117 1.378(7) yes
C116 H1161 0.950 no
C117 C118 1.380(6) yes
C117 H1171 0.950 no
C118 C119 1.398(5) yes
C118 H1181 0.950 no
C119 C123 1.519(5) yes
C120 C121 1.536(8) yes
C120 C122 1.521(8) yes
C120 H1201 0.950 no
C121 H1211 0.950 no
C121 H1212 0.950 no
C121 H1213 0.950 no
C122 H1221 0.950 no
C122 H1222 0.950 no
C122 H1223 0.950 no
C123 C124 1.519(6) yes
C123 C125 1.525(6) yes
C123 H1231 0.950 no
C124 H1241 0.950 no
C124 H1242 0.950 no
C124 H1243 0.950 no
C125 H1251 0.950 no
C125 H1252 0.950 no
C125 H1253 0.950 no
C126 C127 1.492(6) yes
C126 H1261 0.950 no
C126 H1262 0.950 no
C127 H1271 0.950 no
C127 H1272 0.950 no
C128 C129 1.498(6) yes
C128 H1281 0.950 no
C128 H1282 0.950 no
C129 H1291 0.950 no
C129 H1292 0.950 no
C130 H1301 0.950 no
C130 H1302 0.950 no
C130 H1303 0.950 no
C131 H1311 0.950 no
C131 H1312 0.950 no
C131 H1313 0.950 no
C132 H1321 0.950 no
C132 H1322 0.950 no
C132 H1323 0.950 no
C133 H1331 0.950 no
C133 H1332 0.950 no
C133 H1333 0.950 no
C134 H1341 0.950 no
C134 H1342 0.950 no
C134 H1343 0.950 no
C135 H1351 0.950 no
C135 H1352 0.950 no
C135 H1353 0.950 no
C136 C137 1.394(5) yes
C136 H1361 0.950 no
C137 C138 1.383(6) yes
C137 H1371 0.950 no
C138 C139 1.371(6) yes
C138 H1381 0.950 no
C139 C140 1.396(5) yes
C139 H1391 0.950 no
C140 H1401 0.950 no
C201 C202 1.354(8) yes
C201 C206 1.380(9) yes
C201 H2011 0.950 no
C202 C203 1.356(8) yes
C202 H2021 0.950 no
C203 C204 1.373(8) yes
C203 H2031 0.950 no
C204 C205 1.347(9) yes
C204 H2041 0.950 no
C205 C206 1.391(10) yes
C205 H2051 0.950 no
C206 H2061 0.950 no
C207 C208 1.369(7) yes
C207 C212 1.335(7) yes
C207 H2071 0.950 no
C208 C209 1.350(7) yes
C208 H2081 0.950 no
C209 C210 1.359(7) yes
C209 H2091 0.950 no
C210 C211 1.378(6) yes
C210 H2101 0.950 no
C211 C212 1.344(6) yes
C211 H2111 0.950 no
C212 H2121 0.950 no
C213 C214 1.376(8) yes
C213 C218 1.353(8) yes
C213 H2131 0.950 no
C214 C215 1.360(8) yes
C214 H2141 0.950 no
C215 C216 1.349(8) yes
C215 H2151 0.950 no
C216 C217 1.345(8) yes
C216 H2161 0.950 no
C217 C218 1.339(7) yes
C217 H2171 0.950 no
C218 H2181 0.950 no
C219 C220 1.352(8) yes
C219 C224 1.395(8) yes
C219 H2191 0.950 no
C220 C221 1.370(8) yes
C220 H2201 0.950 no
C221 C222 1.362(8) yes
C221 H2211 0.950 no
C222 C223 1.349(8) yes
C222 H2221 0.950 no
C223 C224 1.374(8) yes
C223 H2231 0.950 no
C224 H2241 0.950 no

loop_
_oxford_twin_element_scale_factors
1.000
0.000
